data_4130801
loop_
_publ_author_name
'Li, Yuanyuan'
'Qiu, Dachuan'
'Gu, Rongrong'
'Wang, Junli'
'Shi, Jiarong'
'Li, Yang'

_publ_section_title
;
 Aryne 1,2,3-Trifunctionalization with Aryl Allyl Sulfoxides.
;
_journal_issue 34
_journal_name_full 'Journal of the American Chemical Society'
_journal_page_first 10814
_journal_page_last 10817
_journal_paper_doi 10.1021/jacs.6b06981
_journal_volume 138
_journal_year 2016
_chemical_formula_moiety 'C18 H18 O3 S'
_chemical_formula_sum 'C18 H18 O3 S'
_chemical_formula_weight 314.38
_space_group_IT_number 2
_space_group_name_Hall '-P 1'
_space_group_name_H-M_alt 'P -1'
_symmetry_cell_setting triclinic
_symmetry_space_group_name_H-M 'P -1'
_atom_sites_solution_hydrogens geom
_atom_sites_solution_primary direct
_atom_sites_solution_secondary difmap
_audit_creation_method SHELXL-97
_cell_angle_alpha 76.812(9)
_cell_angle_beta 81.978(7)
_cell_angle_gamma 82.825(7)
_cell_formula_units_Z 2
_cell_length_a 6.1119(3)
_cell_length_b 10.4100(11)
_cell_length_c 13.6296(15)
_cell_measurement_reflns_used 2628
_cell_measurement_temperature 293(2)
_cell_measurement_theta_max 29.13
_cell_measurement_theta_min 3.38
_cell_volume 832.15(14)
_computing_cell_refinement 'Bruker FRAMBO'
_computing_data_collection 'Bruker FRAMBO'
_computing_data_reduction 'Bruker SAINT'
_computing_molecular_graphics 'Bruker SHELXTL'
_computing_publication_material 'Bruker SHELXTL'
_computing_structure_refinement 'SHELXL-97 (Sheldrick, 1997)'
_computing_structure_solution 'SHELXS-97 (Sheldrick, 1990)'
_diffrn_ambient_temperature 293(2)
_diffrn_measured_fraction_theta_full 0.998
_diffrn_measured_fraction_theta_max 0.839
_diffrn_measurement_device_type 'multiwire proportional'
_diffrn_measurement_method 'phi and omega scans'
_diffrn_radiation_monochromator graphite
_diffrn_radiation_source 'fine-focus sealed tube'
_diffrn_radiation_type MoK\a
_diffrn_radiation_wavelength 0.71073
_diffrn_reflns_av_R_equivalents 0.0219
_diffrn_reflns_av_sigmaI/netI 0.0462
_diffrn_reflns_limit_h_max 6
_diffrn_reflns_limit_h_min -8
_diffrn_reflns_limit_k_max 12
_diffrn_reflns_limit_k_min -14
_diffrn_reflns_limit_l_max 17
_diffrn_reflns_limit_l_min -17
_diffrn_reflns_number 6110
_diffrn_reflns_theta_full 25.50
_diffrn_reflns_theta_max 29.13
_diffrn_reflns_theta_min 3.38
_exptl_absorpt_coefficient_mu 0.204
_exptl_absorpt_correction_type none
_exptl_crystal_colour colourless
_exptl_crystal_density_diffrn 1.255
_exptl_crystal_density_method 'not measured'
_exptl_crystal_description block
_exptl_crystal_F_000 332
_exptl_crystal_size_max 0.1
_exptl_crystal_size_mid 0.05
_exptl_crystal_size_min 0.05
_refine_diff_density_max 0.509
_refine_diff_density_min -0.301
_refine_diff_density_rms 0.045
_refine_ls_extinction_method none
_refine_ls_goodness_of_fit_ref 1.048
_refine_ls_hydrogen_treatment mixed
_refine_ls_matrix_type full
_refine_ls_number_parameters 203
_refine_ls_number_reflns 3759
_refine_ls_number_restraints 0
_refine_ls_restrained_S_all 1.048
_refine_ls_R_factor_all 0.0817
_refine_ls_R_factor_gt 0.0554
_refine_ls_shift/su_max 0.000
_refine_ls_shift/su_mean 0.000
_refine_ls_structure_factor_coef Fsqd
_refine_ls_weighting_details 'calc w=1/[\s^2^(Fo^2^)+(0.0615P)^2^+0.2660P] where P=(Fo^2^+2Fc^2^)/3'
_refine_ls_weighting_scheme calc
_refine_ls_wR_factor_gt 0.1335
_refine_ls_wR_factor_ref 0.1576
_reflns_number_gt 2628
_reflns_number_total 3759
_reflns_threshold_expression >2sigma(I)
_cod_data_source_file ja6b06981_si_002.cif
_cod_data_source_block yy-5-110
_cod_original_cell_volume 832.15(13)
_cod_database_code 4130801

loop_
_symmetry_equiv_pos_as_xyz
'x, y, z'
'-x, -y, -z'

loop_
_atom_site_label
_atom_site_type_symbol
_atom_site_fract_x
_atom_site_fract_y
_atom_site_fract_z
_atom_site_U_iso_or_equiv
_atom_site_adp_type
_atom_site_occupancy
_atom_site_symmetry_multiplicity
_atom_site_calc_flag
_atom_site_refinement_flags
S1 S 0.21567(11) 0.79007(7) 0.67932(5) 0.0592(2) Uani 1 1 d .
O1 O 0.4615(3) 0.70489(15) 0.84850(11) 0.0468(4) Uani 1 1 d .
C5 C 0.5049(4) 0.6150(2) 0.78476(16) 0.0416(5) Uani 1 1 d .
C6 C 0.3932(4) 0.6403(2) 0.69899(16) 0.0409(5) Uani 1 1 d .
O3 O 0.6779(4) 0.9883(2) 0.88270(16) 0.0740(6) Uani 1 1 d .
O2 O 0.4098(3) 0.87260(18) 0.97216(14) 0.0662(5) Uani 1 1 d .
C12 C 0.1179(4) 0.7965(2) 0.56190(19) 0.0476(5) Uani 1 1 d .
C7 C 0.4249(4) 0.5494(2) 0.63702(17) 0.0462(5) Uani 1 1 d .
H7A H 0.3508 0.5650 0.5797 0.055 Uiso 1 1 calc R
C8 C 0.5669(4) 0.4356(2) 0.66080(19) 0.0551(6) Uani 1 1 d .
H8A H 0.5904 0.3753 0.6186 0.066 Uiso 1 1 calc R
C4 C 0.6445(4) 0.4995(2) 0.81084(18) 0.0521(6) Uani 1 1 d .
C11 C 0.5520(4) 0.8912(2) 0.90148(17) 0.0471(5) Uani 1 1 d .
C14 C 0.1172(4) 0.8914(2) 0.3847(2) 0.0542(6) Uani 1 1 d .
H14A H 0.1823 0.9438 0.3259 0.065 Uiso 1 1 calc R
C15 C -0.0699(4) 0.8324(2) 0.38031(19) 0.0518(6) Uani 1 1 d .
C10 C 0.6084(4) 0.8048(2) 0.82605(18) 0.0505(6) Uani 1 1 d .
H10A H 0.5957 0.8574 0.7581 0.061 Uiso 1 1 calc R
H10B H 0.7601 0.7648 0.8288 0.061 Uiso 1 1 calc R
C13 C 0.2109(4) 0.8750(2) 0.4737(2) 0.0533(6) Uani 1 1 d .
H13A H 0.3365 0.9167 0.4744 0.064 Uiso 1 1 calc R
C17 C -0.0659(4) 0.7336(3) 0.5580(2) 0.0604(7) Uani 1 1 d .
H17A H -0.1288 0.6791 0.6164 0.072 Uiso 1 1 calc R
C9 C 0.6735(5) 0.4109(3) 0.7463(2) 0.0611(7) Uani 1 1 d .
H9A H 0.7672 0.3333 0.7615 0.073 Uiso 1 1 calc R
C16 C -0.1564(4) 0.7510(3) 0.4684(2) 0.0634(7) Uani 1 1 d .
H16A H -0.2790 0.7070 0.4671 0.076 Uiso 1 1 calc R
C18 C -0.1772(5) 0.8555(3) 0.2845(2) 0.0746(8) Uani 1 1 d .
H18A H -0.0950 0.9143 0.2314 0.112 Uiso 1 1 calc R
H18B H -0.3268 0.8946 0.2955 0.112 Uiso 1 1 calc R
H18C H -0.1782 0.7726 0.2651 0.112 Uiso 1 1 calc R
C3 C 0.7568(5) 0.4674(3) 0.9071(2) 0.0694(8) Uani 1 1 d .
H3A H 0.7409 0.5460 0.9353 0.083 Uiso 1 1 calc R
H3B H 0.6813 0.3995 0.9562 0.083 Uiso 1 1 calc R
C2 C 0.9884(6) 0.4224(4) 0.8921(3) 0.0900(11) Uani 1 1 d .
H2A H 1.0766 0.4823 0.8478 0.108 Uiso 1 1 calc R
C1 C 1.0910(6) 0.3108(4) 0.9315(3) 0.1051(14) Uani 1 1 d .
H1A H 1.0128 0.2464 0.9765 0.158 Uiso 1 1 calc R
H1B H 1.2433 0.2947 0.9150 0.158 Uiso 1 1 calc R
H3 H 0.652(6) 1.028(4) 0.929(3) 0.114(14) Uiso 1 1 d .

loop_
_atom_site_aniso_label
_atom_site_aniso_U_11
_atom_site_aniso_U_22
_atom_site_aniso_U_33
_atom_site_aniso_U_23
_atom_site_aniso_U_13
_atom_site_aniso_U_12
S1 0.0683(4) 0.0570(4) 0.0594(4) -0.0300(3) -0.0194(3) 0.0124(3)
O1 0.0624(10) 0.0463(9) 0.0380(9) -0.0230(7) 0.0022(7) -0.0129(7)
C5 0.0544(13) 0.0389(11) 0.0355(11) -0.0169(9) -0.0004(9) -0.0085(9)
C6 0.0479(12) 0.0390(11) 0.0383(12) -0.0139(9) -0.0030(9) -0.0056(9)
O3 0.1025(16) 0.0686(12) 0.0634(13) -0.0407(11) 0.0208(11) -0.0404(11)
O2 0.0814(12) 0.0672(12) 0.0602(12) -0.0391(10) 0.0174(10) -0.0276(10)
C12 0.0483(13) 0.0440(12) 0.0520(14) -0.0167(11) -0.0087(10) 0.0048(10)
C7 0.0590(14) 0.0483(13) 0.0373(12) -0.0183(10) -0.0103(10) -0.0056(10)
C8 0.0754(17) 0.0466(13) 0.0520(15) -0.0277(11) -0.0157(12) 0.0026(12)
C4 0.0688(15) 0.0517(14) 0.0414(13) -0.0186(11) -0.0156(11) -0.0016(11)
C11 0.0615(14) 0.0447(12) 0.0395(13) -0.0171(10) -0.0030(10) -0.0105(11)
C14 0.0617(15) 0.0449(13) 0.0523(15) -0.0069(11) -0.0028(11) -0.0014(11)
C15 0.0544(14) 0.0499(13) 0.0526(15) -0.0171(11) -0.0109(11) 0.0055(11)
C10 0.0624(14) 0.0511(13) 0.0444(13) -0.0235(11) 0.0024(11) -0.0153(11)
C13 0.0477(13) 0.0463(13) 0.0680(17) -0.0160(12) -0.0060(11) -0.0057(10)
C17 0.0590(15) 0.0682(17) 0.0535(16) -0.0067(13) -0.0054(12) -0.0172(13)
C9 0.0838(18) 0.0470(14) 0.0580(16) -0.0231(12) -0.0238(14) 0.0126(13)
C16 0.0562(15) 0.0760(18) 0.0627(18) -0.0143(14) -0.0112(13) -0.0202(13)
C18 0.085(2) 0.078(2) 0.0641(19) -0.0226(16) -0.0256(15) 0.0087(16)
C3 0.092(2) 0.0722(18) 0.0489(16) -0.0209(14) -0.0250(14) 0.0077(16)
C2 0.082(2) 0.139(3) 0.0585(19) -0.027(2) -0.0242(17) -0.018(2)
C1 0.098(3) 0.137(3) 0.095(3) -0.053(3) -0.054(2) 0.034(2)

loop_
_atom_type_symbol
_atom_type_description
_atom_type_scat_dispersion_real
_atom_type_scat_dispersion_imag
_atom_type_scat_source
C C 0.0033 0.0016 'International Tables Vol C Tables 4.2.6.8 and 6.1.1.4'
H H 0.0000 0.0000 'International Tables Vol C Tables 4.2.6.8 and 6.1.1.4'
O O 0.0106 0.0060 'International Tables Vol C Tables 4.2.6.8 and 6.1.1.4'
S S 0.1246 0.1234 'International Tables Vol C Tables 4.2.6.8 and 6.1.1.4'

loop_
_geom_angle_atom_site_label_1
_geom_angle_atom_site_label_2
_geom_angle_atom_site_label_3
_geom_angle
C12 S1 C6 103.77(10)
C5 O1 C10 114.00(17)
C4 C5 C6 121.64(19)
C4 C5 O1 120.2(2)
C6 C5 O1 118.04(19)
C7 C6 C5 119.3(2)
C7 C6 S1 125.13(17)
C5 C6 S1 115.59(16)
C17 C12 C13 118.7(2)
C17 C12 S1 120.6(2)
C13 C12 S1 120.43(19)
C8 C7 C6 119.7(2)
C9 C8 C7 120.4(2)
C5 C4 C9 117.4(2)
C5 C4 C3 122.0(2)
C9 C4 C3 120.5(2)
O2 C11 O3 123.8(2)
O2 C11 C10 124.2(2)
O3 C11 C10 112.0(2)
C15 C14 C13 122.1(2)
C14 C15 C16 117.2(2)
C14 C15 C18 121.8(3)
C16 C15 C18 121.0(2)
O1 C10 C11 109.16(19)
C14 C13 C12 119.9(2)
C16 C17 C12 120.4(2)
C8 C9 C4 121.5(2)
C17 C16 C15 121.7(2)
C2 C3 C4 113.7(2)
C1 C2 C3 129.1(4)

loop_
_geom_bond_atom_site_label_1
_geom_bond_atom_site_label_2
_geom_bond_distance
S1 C12 1.769(2)
S1 C6 1.774(2)
O1 C5 1.395(2)
O1 C10 1.411(3)
C5 C4 1.390(3)
C5 C6 1.393(3)
C6 C7 1.385(3)
O3 C11 1.304(3)
O2 C11 1.202(3)
C12 C17 1.382(3)
C12 C13 1.383(4)
C7 C8 1.382(3)
C8 C9 1.371(3)
C4 C9 1.394(3)
C4 C3 1.516(3)
C11 C10 1.494(3)
C14 C15 1.378(3)
C14 C13 1.379(3)
C15 C16 1.382(4)
C15 C18 1.500(4)
C17 C16 1.376(4)
C3 C2 1.436(5)
C2 C1 1.288(5)
